data_2202814
loop_
_publ_author_name
'Zeller, Matthias'
'Hunter, Allen D.'
'Regula, Jody L.'
'Szalay, Paul S.'

_publ_section_title
;
 Tricarbonyl(\h^6^-4-fluoroaniline)chromium
;
_journal_issue 11
_journal_name_full 'Acta Crystallographica Section E'
_journal_page_first m975
_journal_page_last m976
_journal_paper_doi 10.1107/S1600536803021469
_journal_volume 59
_journal_year 2003
_chemical_formula_iupac '[Cr (C6 H6 F N) (C O)3]'
_chemical_formula_moiety 'C9 H6 Cr F N O3'
_chemical_formula_sum 'C9 H6 Cr F N O3'
_chemical_formula_weight 247.15
_chemical_name_systematic
;
 (h6-p-fluoroaniline)chromium(tricarbonyl)
;
_space_group_IT_number 62
_symmetry_cell_setting orthorhombic
_symmetry_space_group_name_Hall '-P 2ac 2n'
_symmetry_space_group_name_H-M 'P n m a'
_atom_sites_solution_hydrogens geom
_atom_sites_solution_primary direct
_atom_sites_solution_secondary difmap
_cell_angle_alpha 90.00
_cell_angle_beta 90.00
_cell_angle_gamma 90.00
_cell_formula_units_Z 4
_cell_length_a 12.6648(8)
_cell_length_b 9.1249(5)
_cell_length_c 8.2136(5)
_cell_measurement_reflns_used 5835
_cell_measurement_temperature 298(2)
_cell_measurement_theta_max 28.088
_cell_measurement_theta_min 2.232
_cell_volume 949.20(10)
_computing_cell_refinement 'SAINT-Plus (Bruker, 1997-1999)'
_computing_data_collection 'SMART (Bruker, 1997-2000)'
_computing_data_reduction SAINT-Plus
_computing_structure_refinement 'SHELXL97 (Sheldrick, 1997)'
_computing_structure_solution 'SHELXS97 (Sheldrick, 1997)'
_diffrn_ambient_temperature 298(2)
_diffrn_measured_fraction_theta_full 0.959
_diffrn_measured_fraction_theta_max 0.959
_diffrn_measurement_device_type 'Bruker SMART APEX CCD'
_diffrn_measurement_method \w
_diffrn_radiation_monochromator graphite
_diffrn_radiation_source 'fine-focus sealed tube'
_diffrn_radiation_type MoK\a
_diffrn_radiation_wavelength 0.71073
_diffrn_reflns_av_R_equivalents 0.0191
_diffrn_reflns_av_sigmaI/netI 0.0141
_diffrn_reflns_limit_h_max 16
_diffrn_reflns_limit_h_min -16
_diffrn_reflns_limit_k_max 12
_diffrn_reflns_limit_k_min -11
_diffrn_reflns_limit_l_max 10
_diffrn_reflns_limit_l_min -10
_diffrn_reflns_number 7436
_diffrn_reflns_theta_full 28.16
_diffrn_reflns_theta_max 28.16
_diffrn_reflns_theta_min 2.96
_diffrn_standards_decay_% none
_diffrn_standards_number 0
_exptl_absorpt_coefficient_mu 1.203
_exptl_absorpt_correction_T_max 0.87000
_exptl_absorpt_correction_T_min 0.72789
_exptl_absorpt_correction_type multi-scan
_exptl_absorpt_process_details '(SADABS in SAINT-Plus; Bruker, 1997)'
_exptl_crystal_colour yellow
_exptl_crystal_density_diffrn 1.729
_exptl_crystal_density_method 'not measured'
_exptl_crystal_description needle
_exptl_crystal_F_000 496
_exptl_crystal_size_max 0.663
_exptl_crystal_size_mid 0.265
_exptl_crystal_size_min 0.120
_refine_diff_density_max 0.258
_refine_diff_density_min -0.317
_refine_ls_extinction_method none
_refine_ls_goodness_of_fit_ref 1.077
_refine_ls_hydrogen_treatment refall
_refine_ls_matrix_type full
_refine_ls_number_parameters 91
_refine_ls_number_reflns 1185
_refine_ls_number_restraints 0
_refine_ls_restrained_S_all 1.077
_refine_ls_R_factor_all 0.0273
_refine_ls_R_factor_gt 0.0262
_refine_ls_shift/su_max 0.000
_refine_ls_shift/su_mean 0.000
_refine_ls_structure_factor_coef Fsqd
_refine_ls_weighting_details 'calc w = 1/[\s^2^(Fo^2^)+(0.046P)^2^+0.2515P] where P = (Fo^2^+2Fc^2^)/3'
_refine_ls_weighting_scheme calc
_refine_ls_wR_factor_gt 0.0755
_refine_ls_wR_factor_ref 0.0765
_reflns_number_gt 1122
_reflns_number_total 1185
_reflns_threshold_expression I>2\s(I)
_cod_data_source_file ob6297.cif
_cod_data_source_block I
_cod_database_code 2202814
_cod_database_fobs_code 2202814

loop_
_symmetry_equiv_pos_as_xyz
'x, y, z'
'-x+1/2, -y, z+1/2'
'-x, y+1/2, -z'
'x+1/2, -y+1/2, -z+1/2'
'-x, -y, -z'
'x-1/2, y, -z-1/2'
'x, -y-1/2, z'
'-x-1/2, y-1/2, z-1/2'

loop_
_atom_site_label
_atom_site_fract_x
_atom_site_fract_y
_atom_site_fract_z
_atom_site_U_iso_or_equiv
_atom_site_adp_type
_atom_site_calc_flag
_atom_site_refinement_flags
_atom_site_occupancy
_atom_site_disorder_assembly
_atom_site_disorder_group
_atom_site_type_symbol
Cr1 0.10254(2) 0.2500 0.44896(4) 0.03401(14) Uani d S 1 . . Cr
F1 0.35070(13) 0.2500 0.3517(2) 0.0830(6) Uani d S 1 . . F
O2 0.06001(11) 0.03632(15) 0.18227(15) 0.0616(3) Uani d . 1 . . O
O1 -0.12710(16) 0.2500 0.5386(3) 0.0699(6) Uani d S 1 . . O
C4 0.13421(19) 0.2500 0.7309(3) 0.0456(5) Uani d S 1 . . C
C6 0.07699(12) 0.11588(17) 0.28890(18) 0.0413(3) Uani d . 1 . . C
N1 0.0726(2) 0.2500 0.8670(3) 0.0612(6) Uani d S 1 . . N
C5 -0.03940(18) 0.2500 0.5043(3) 0.0445(5) Uani d S 1 . . C
C2 0.23866(14) 0.1175(2) 0.5282(2) 0.0525(4) Uani d . 1 . . C
C3 0.16520(13) 0.11699(19) 0.65780(19) 0.0472(4) Uani d . 1 . . C
C1 0.27675(18) 0.2500 0.4715(3) 0.0551(6) Uani d S 1 . . C
H3 0.1378(15) 0.032(2) 0.695(2) 0.047(4) Uiso d . 1 . . H
H2 0.2586(15) 0.034(2) 0.488(3) 0.057(5) Uiso d . 1 . . H
H1 0.0412(19) 0.171(2) 0.897(3) 0.072(7) Uiso d . 1 . . H

loop_
_atom_site_aniso_label
_atom_site_aniso_U_11
_atom_site_aniso_U_22
_atom_site_aniso_U_33
_atom_site_aniso_U_12
_atom_site_aniso_U_13
_atom_site_aniso_U_23
Cr1 0.0344(2) 0.0387(2) 0.0289(2) 0.000 -0.00022(10) 0.000
F1 0.0495(9) 0.1219(16) 0.0777(12) 0.000 0.0247(8) 0.000
O2 0.0711(8) 0.0625(7) 0.0511(7) -0.0031(7) 0.0004(6) -0.0193(6)
O1 0.0424(9) 0.0946(17) 0.0727(14) 0.000 0.0094(8) 0.000
C4 0.0493(11) 0.0578(12) 0.0297(10) 0.000 -0.0048(9) 0.000
C6 0.0422(7) 0.0445(7) 0.0371(7) 0.0013(6) 0.0014(6) -0.0006(6)
N1 0.0813(16) 0.0682(15) 0.0340(10) 0.000 0.0104(10) 0.000
C5 0.0435(11) 0.0526(12) 0.0374(10) 0.000 -0.0001(9) 0.000
C2 0.0457(9) 0.0637(11) 0.0483(9) 0.0171(8) -0.0045(6) -0.0024(8)
C3 0.0528(8) 0.0495(9) 0.0393(8) 0.0061(7) -0.0064(6) 0.0075(6)
C1 0.0343(11) 0.0833(18) 0.0479(13) 0.000 0.0024(9) 0.000

loop_
_atom_type_symbol
_atom_type_description
_atom_type_scat_dispersion_real
_atom_type_scat_dispersion_imag
_atom_type_scat_source
C C 0.0033 0.0016 'International Tables Vol C Tables 4.2.6.8 and 6.1.1.4'
H H 0.0000 0.0000 'International Tables Vol C Tables 4.2.6.8 and 6.1.1.4'
O O 0.0106 0.0060 'International Tables Vol C Tables 4.2.6.8 and 6.1.1.4'
F F 0.0171 0.0103 'International Tables Vol C Tables 4.2.6.8 and 6.1.1.4'
Cr Cr 0.3209 0.6236 'International Tables Vol C Tables 4.2.6.8 and 6.1.1.4'
N N 0.0061 0.0033 'International Tables Vol C Tables 4.2.6.8 and 6.1.1.4'

loop_
_geom_angle_atom_site_label_1
_geom_angle_atom_site_label_2
_geom_angle_atom_site_label_3
_geom_angle_site_symmetry_1
_geom_angle_site_symmetry_3
_geom_angle
_geom_angle_publ_flag
C6 Cr1 C6 . 7_565 84.22(10) ?
C6 Cr1 C5 . . 90.28(7) ?
C6 Cr1 C5 7_565 . 90.28(7) ?
C6 Cr1 C2 . 7_565 136.00(7) ?
C6 Cr1 C2 7_565 7_565 89.05(7) ?
C5 Cr1 C2 . 7_565 133.30(7) ?
C6 Cr1 C2 . . 89.05(7) ?
C6 Cr1 C2 7_565 . 136.00(7) ?
C5 Cr1 C2 . . 133.30(7) ?
C2 Cr1 C2 7_565 . 66.56(11) ?
C6 Cr1 C1 . . 103.70(7) ?
C6 Cr1 C1 7_565 . 103.70(7) ?
C5 Cr1 C1 . . 161.01(10) ?
C2 Cr1 C1 7_565 . 36.48(6) ?
C2 Cr1 C1 . . 36.48(6) ?
C6 Cr1 C3 . 7_565 167.19(7) ?
C6 Cr1 C3 7_565 7_565 104.50(6) ?
C5 Cr1 C3 . 7_565 98.92(8) ?
C2 Cr1 C3 7_565 7_565 37.04(6) ?
C2 Cr1 C3 . 7_565 78.16(7) ?
C1 Cr1 C3 . 7_565 65.43(7) ?
C6 Cr1 C3 . . 104.50(6) ?
C6 Cr1 C3 7_565 . 167.19(7) ?
C5 Cr1 C3 . . 98.92(7) ?
C2 Cr1 C3 7_565 . 78.16(7) ?
C2 Cr1 C3 . . 37.04(6) ?
C1 Cr1 C3 . . 65.43(7) ?
C3 Cr1 C3 7_565 . 65.42(9) ?
C6 Cr1 C4 . . 137.73(5) ?
C6 Cr1 C4 7_565 . 137.73(5) ?
C5 Cr1 C4 . . 85.63(9) ?
C2 Cr1 C4 7_565 . 64.89(6) ?
C2 Cr1 C4 . . 64.89(6) ?
C1 Cr1 C4 . . 75.38(9) ?
C3 Cr1 C4 7_565 . 35.63(5) ?
C3 Cr1 C4 . . 35.63(5) ?
N1 C4 C3 . . 120.57(10) ?
N1 C4 C3 . 7_565 120.57(10) ?
C3 C4 C3 . 7_565 118.8(2) ?
N1 C4 Cr1 . . 135.24(19) ?
C3 C4 Cr1 . . 68.15(10) ?
C3 C4 Cr1 7_565 . 68.15(10) ?
O2 C6 Cr1 . . 176.72(14) ?
C4 N1 H1 . . 119.8(16) no
O1 C5 Cr1 . . 180.0(2) ?
C1 C2 C3 . . 119.06(18) ?
C1 C2 Cr1 . . 72.16(12) ?
C3 C2 Cr1 . . 73.10(9) ?
C1 C2 H2 . . 122.6(14) no
C3 C2 H2 . . 118.3(14) no
Cr1 C2 H2 . . 126.7(14) no
C4 C3 C2 . . 120.08(17) ?
C4 C3 Cr1 . . 76.22(10) ?
C2 C3 Cr1 . . 69.86(9) ?
C4 C3 H3 . . 119.3(12) no
C2 C3 H3 . . 120.6(12) no
Cr1 C3 H3 . . 125.9(13) no
F1 C1 C2 . . 118.98(11) ?
F1 C1 C2 . 7_565 118.98(11) ?
C2 C1 C2 . 7_565 122.0(2) ?
F1 C1 Cr1 . . 128.79(18) ?
C2 C1 Cr1 . . 71.37(11) ?
C2 C1 Cr1 7_565 . 71.37(11) ?

loop_
_geom_bond_atom_site_label_1
_geom_bond_atom_site_label_2
_geom_bond_site_symmetry_2
_geom_bond_distance
_geom_bond_publ_flag
Cr1 C6 . 1.8250(15) yes
Cr1 C6 7_565 1.8250(15) ?
Cr1 C5 . 1.854(2) yes
Cr1 C2 7_565 2.2040(17) ?
Cr1 C2 . 2.2040(17) yes
Cr1 C1 . 2.214(2) yes
Cr1 C3 7_565 2.2462(15) ?
Cr1 C3 . 2.2462(15) yes
Cr1 C4 . 2.350(2) yes
F1 C1 . 1.358(3) yes
O2 C6 . 1.1577(19) yes
O1 C5 . 1.146(3) yes
C4 N1 . 1.363(3) yes
C4 C3 . 1.410(2) yes
C4 C3 7_565 1.410(2) ?
N1 H1 . 0.86(2) no
C2 C1 . 1.383(2) yes
C2 C3 . 1.414(2) yes
C2 H2 . 0.87(2) no
C3 H3 . 0.902(19) no
C1 C2 7_565 1.383(2) ?

loop_
_geom_hbond_atom_site_label_D
_geom_hbond_atom_site_label_H
_geom_hbond_atom_site_label_A
_geom_hbond_site_symmetry_A
_geom_hbond_distance_DH
_geom_hbond_distance_HA
_geom_hbond_distance_DA
_geom_hbond_angle_DHA
_geom_hbond_publ_flag
N1 H1 O2 5_556 0.86(2) 2.38(2) 3.132(2) 147(2) yes
N1 H1 O2 1_556 0.86(2) 2.66(2) 3.245(2) 127(2) yes
